data_2200898
loop_
_publ_author_name
'Kocie\'nski, Philip'
'Marsch, Michael'
'Harms, Klaus'
'Boche, Gernot'

_publ_section_title
;
 A vinylic \a-carbamoyloxyborane with a carbenoid-type bonding arrangement
;
_journal_coden_ASTM ACSEBH
_journal_issue 3
_journal_name_full
;
 Acta Crystallographica, Section E: Structure Reports Online
;
_journal_page_first o336
_journal_page_last o337
_journal_paper_doi 10.1107/s1600536802003215
_journal_volume 58
_journal_year 2002
_chemical_formula_sum 'C25 H52 B N O3 Si'
_chemical_formula_weight 453.58
_space_group_IT_number 14
_symmetry_cell_setting monoclinic
_symmetry_space_group_name_Hall '-P 2yn'
_symmetry_space_group_name_H-M 'P 1 21/n 1'
_cell_angle_alpha 90.00
_cell_angle_beta 101.68(2)
_cell_angle_gamma 90.00
_cell_formula_units_Z 4
_cell_length_a 14.684(6)
_cell_length_b 9.3550(10)
_cell_length_c 22.515(9)
_cell_measurement_temperature 193(2)
_cell_volume 3028.8(18)
_diffrn_ambient_temperature 193(2)
_exptl_crystal_density_diffrn .995
_cod_depositor_comments
;
The following automatic conversions were performed:
'_symmetry_cell_setting' value 'Monoclinic' changed to 'monoclinic'
according to '/home/saulius/struct/CIF-dictionaries/cif_core.dic'
dictionary named 'cif_core.dic' version 2.4.1 from 2010-06-29.

Automatic conversion script
Id: cif_fix_enum 1527 2010-12-29 10:47:43Z saulius 
;
_cod_original_sg_symbol_H-M 'P 21/n'
_cod_database_code 2200898

loop_
_symmetry_equiv_pos_as_xyz
'x, y, z'
'-x+1/2, y+1/2, -z+1/2'
'-x, -y, -z'
'x-1/2, -y-1/2, z-1/2'

loop_
_atom_site_label
_atom_site_fract_x
_atom_site_fract_y
_atom_site_fract_z
_atom_site_U_iso_or_equiv
_atom_site_adp_type
_atom_site_calc_flag
_atom_site_refinement_flags
_atom_site_occupancy
_atom_site_disorder_assembly
_atom_site_disorder_group
_atom_site_type_symbol
B1 -.0863(3) .3880(4) .63219(18) .0489(10) Uani d . 1 . . B
O1 -.05233(16) .6150(2) .68841(10) .0547(6) Uani d . 1 . . O
O2 -.11881(15) .5355(2) .59696(10) .0521(6) Uani d . 1 . . O
C1 -.0441(2) .4605(4) .69673(16) .0548(9) Uani d . 1 . . C
C2 -.0079(3) .4197(5) .75204(19) .0740(13) Uani d . 1 . . C
H2 -.005(3) .325(5) .7562(18) .085(14) Uiso d . 1 . . H
C3 .0219(4) .5076(5) .8088(2) .0938(17) Uani d . 1 A . C
H3 .037(3) .605(5) .796(2) .103(15) Uiso d . 1 . . H
C5 .1097(3) .4618(5) .84798(19) .0837(13) Uani d D 1 . . C
H5B .1166 .5149 .8872 .100 Uiso calc PR .548(18) A 2 H
H5A .1184 .5161 .8870 .100 Uiso d PR .452(18) A 1 H
O3 .10279(16) .3106(3) .86086(10) .0606(7) Uani d . 1 A . O
Si1 .13984(6) .22269(11) .92340(4) .0539(3) Uani d . 1 . . Si
C9 .0881(3) .2950(5) .98653(17) .0801(12) Uani d . 1 A . C
H9A .1091 .2376 1.0231 .120 Uiso calc R 1 . . H
H9B .0201 .2910 .9750 .120 Uiso calc R 1 . . H
H9C .1078 .3944 .9946 .120 Uiso calc R 1 . . H
C10 .2679(3) .2308(5) .9465(2) .0824(13) Uani d . 1 A . C
H10A .2885 .1681 .9815 .124 Uiso calc R 1 . . H
H10B .2871 .3292 .9575 .124 Uiso calc R 1 . . H
H10C .2960 .1993 .9128 .124 Uiso calc R 1 . . H
C11 .1014(3) .0354(5) .90311(18) .0721(11) Uani d . 1 A . C
C12 .1355(5) -.0655(6) .9554(2) .120(2) Uani d . 1 . . C
H12A .1119 -.0340 .9910 .181 Uiso calc R 1 A . H
H12B .2036 -.0655 .9650 .181 Uiso calc R 1 . . H
H12C .1129 -.1623 .9441 .181 Uiso calc R 1 . . H
C13 .1393(4) -.0128(5) .8480(2) .0933(14) Uani d . 1 . . C
H13A .1167 .0518 .8139 .140 Uiso calc R 1 A . H
H13B .1180 -.1103 .8368 .140 Uiso calc R 1 . . H
H13C .2074 -.0108 .8578 .140 Uiso calc R 1 . . H
C14 -.0064(3) .0318(6) .8857(3) .1135(18) Uani d . 1 . . C
H14A -.0324 .0619 .9205 .170 Uiso calc R 1 A . H
H14B -.0272 -.0656 .8739 .170 Uiso calc R 1 . . H
H14C -.0278 .0970 .8516 .170 Uiso calc R 1 . . H
C15 -.1772(3) .2943(4) .6325(2) .0608(10) Uani d . 1 . . C
H15A -.200(2) .252(4) .5930(18) .069(11) Uiso d . 1 . . H
H15B -.158(3) .214(5) .6611(18) .082(12) Uiso d . 1 . . H
C16 -.2568(3) .3723(5) .6520(2) .0913(14) Uani d . 1 . . C
H16A -.3077 .3051 .6529 .137 Uiso calc R 1 . . H
H16B -.2789 .4493 .6232 .137 Uiso calc R 1 . . H
H16C -.2353 .4129 .6926 .137 Uiso calc R 1 . . H
C17 -.0115(3) .3166(4) .5991(2) .0629(10) Uani d . 1 . . C
H17A .012(3) .240(4) .6222(17) .077(13) Uiso d . 1 . . H
H17B -.045(3) .281(4) .5574(18) .076(12) Uiso d . 1 . . H
C18 .0688(3) .4131(5) .5903(2) .0814(13) Uani d . 1 . . C
H18A .1149 .3563 .5748 .122 Uiso calc R 1 . . H
H18B .0978 .4560 .6292 .122 Uiso calc R 1 . . H
H18C .0449 .4889 .5612 .122 Uiso calc R 1 . . H
C19 -.0951(2) .6402(4) .63183(15) .0471(8) Uani d . 1 . . C
N1 -.10997(19) .7748(3) .61510(12) .0511(7) Uani d . 1 . . N
C20 -.1566(3) .8062(4) .55203(16) .0622(10) Uani d . 1 . . C
H20 -.166(2) .717(4) .5315(13) .045(9) Uiso d . 1 . . H
C21 -.2498(3) .8737(5) .5495(2) .0946(15) Uani d . 1 . . C
H21A -.2818 .8841 .5071 .142 Uiso calc R 1 . . H
H21B -.2416 .9680 .5688 .142 Uiso calc R 1 . . H
H21C -.2869 .8130 .5710 .142 Uiso calc R 1 . . H
C22 -.0932(4) .8947(5) .52033(19) .0931(15) Uani d . 1 . . C
H22A -.1218 .9041 .4772 .140 Uiso calc R 1 . . H
H22B -.0329 .8470 .5245 .140 Uiso calc R 1 . . H
H22C -.0844 .9897 .5389 .140 Uiso calc R 1 . . H
C23 -.0802(3) .8962(4) .65749(18) .0663(11) Uani d . 1 . . C
H23 -.102(2) .975(4) .6307(16) .067(11) Uiso d . 1 . . H
C24 -.1303(4) .8964(5) .71037(19) .0964(16) Uani d . 1 . . C
H24A -.1206 .9886 .7314 .145 Uiso calc R 1 . . H
H24B -.1055 .8196 .7386 .145 Uiso calc R 1 . . H
H24C -.1969 .8812 .6952 .145 Uiso calc R 1 . . H
C25 .0239(3) .9069(5) .6762(2) .0925(15) Uani d . 1 . . C
H25A .0477 .8253 .7020 .139 Uiso calc R 1 . . H
H25B .0405 .9959 .6988 .139 Uiso calc R 1 . . H
H25C .0515 .9066 .6401 .139 Uiso calc R 1 . . H
C4 -.0586(4) .5000(7) .8490(2) .123(2) Uani d . 1 . . C
H4A -.0721 .3998 .8565 .185 Uiso calc R 1 A . H
H4B -.1151 .5466 .8268 .185 Uiso calc R 1 . . H
H4C -.0369 .5489 .8877 .185 Uiso calc R 1 . . H
C6 .1766(10) .526(2) .8083(5) .080(4) Uani d PDU .452(18) A 1 C
H6A .1437 .5973 .7786 .096 Uiso calc PR .452(18) A 1 H
C7 .2545(10) .594(3) .8533(8) .119(7) Uani d PDU .452(18) A 1 C
H7A .2809 .5244 .8845 .179 Uiso calc PR .452(18) A 1 H
H7B .2303 .6761 .8724 .179 Uiso calc PR .452(18) A 1 H
H7C .3030 .6267 .8322 .179 Uiso calc PR .452(18) A 1 H
C8 .218(2) .408(4) .7768(16) .175(14) Uani d PDU .452(18) A 1 C
H8A .2680 .4472 .7588 .262 Uiso calc PR .452(18) A 1 H
H8B .1695 .3674 .7448 .262 Uiso calc PR .452(18) A 1 H
H8C .2427 .3337 .8062 .262 Uiso calc PR .452(18) A 1 H
C6A .2064(7) .4703(13) .8266(6) .077(4) Uani d PDU .548(18) A 2 C
H6AA .2575 .4361 .8599 .092 Uiso calc PR .548(18) A 2 H
C7A .2273(15) .6199(18) .8083(13) .169(10) Uani d PDU .548(18) A 2 C
H7A1 .2912 .6243 .8019 .254 Uiso calc PR .548(18) A 2 H
H7A2 .2200 .6868 .8405 .254 Uiso calc PR .548(18) A 2 H
H7A3 .1841 .6458 .7707 .254 Uiso calc PR .548(18) A 2 H
C8A .2056(12) .384(2) .7704(6) .103(5) Uani d PDU .548(18) A 2 C
H8A1 .1903 .2846 .7777 .155 Uiso calc PR .548(18) A 2 H
H8A2 .2671 .3885 .7598 .155 Uiso calc PR .548(18) A 2 H
H8A3 .1589 .4232 .7370 .155 Uiso calc PR .548(18) A 2 H

loop_
_atom_site_aniso_label
_atom_site_aniso_U_11
_atom_site_aniso_U_22
_atom_site_aniso_U_33
_atom_site_aniso_U_12
_atom_site_aniso_U_13
_atom_site_aniso_U_23
B1 .049(2) .034(2) .062(2) .0032(18) .0075(19) .0079(18)
O1 .0689(16) .0378(13) .0550(14) .0025(11) .0068(12) .0021(11)
O2 .0589(14) .0396(13) .0560(13) .0006(11) .0071(11) -.0015(11)
C1 .060(2) .037(2) .065(2) .0001(17) .0058(18) .0066(17)
C2 .104(3) .040(2) .068(3) -.001(2) -.008(2) .006(2)
C3 .142(5) .054(3) .069(3) -.008(3) -.018(3) .002(2)
C5 .102(4) .082(3) .065(3) -.008(3) .012(2) -.005(2)
O3 .0621(15) .0678(17) .0513(13) .0156(13) .0102(11) .0004(12)
Si1 .0439(5) .0689(7) .0486(5) .0029(5) .0092(4) -.0005(5)
C9 .077(3) .102(3) .064(2) .000(3) .023(2) -.011(2)
C10 .055(2) .105(4) .082(3) .000(2) .003(2) -.009(3)
C11 .075(3) .075(3) .068(2) -.008(2) .020(2) -.003(2)
C12 .177(6) .087(4) .098(4) -.005(4) .029(4) .017(3)
C13 .108(4) .083(3) .092(3) -.003(3) .029(3) -.021(3)
C14 .081(3) .124(5) .139(5) -.036(3) .031(3) -.027(4)
C15 .060(2) .055(2) .067(2) -.004(2) .0119(19) .000(2)
C16 .062(3) .100(4) .120(4) .001(3) .036(3) .002(3)
C17 .051(2) .058(3) .079(3) .005(2) .011(2) -.002(2)
C18 .061(3) .096(3) .092(3) -.005(2) .027(2) -.007(3)
C19 .0448(19) .046(2) .052(2) .0050(16) .0129(16) .0012(18)
N1 .0632(18) .0371(17) .0536(17) .0079(14) .0128(14) .0013(13)
C20 .085(3) .044(2) .055(2) .011(2) .0075(19) -.0003(18)
C21 .093(3) .083(3) .096(3) .030(3) -.007(3) .002(3)
C22 .146(5) .073(3) .068(3) .001(3) .040(3) .010(2)
C23 .095(3) .039(2) .063(2) .008(2) .011(2) -.0024(19)
C24 .157(5) .069(3) .068(3) .028(3) .033(3) -.005(2)
C25 .102(4) .059(3) .103(3) -.016(2) -.010(3) -.003(2)
C4 .095(4) .203(7) .075(3) .033(4) .025(3) -.036(4)
C6 .088(9) .077(11) .078(8) -.015(8) .027(7) .045(6)
C7 .088(10) .123(15) .158(14) -.059(10) .052(10) -.014(11)
C8 .11(2) .25(3) .15(2) -.08(2) -.001(15) -.04(2)
C6A .084(7) .068(7) .084(8) -.012(6) .027(6) .027(6)
C7A .156(15) .102(10) .26(3) -.001(10) .075(17) .078(15)
C8A .047(6) .204(15) .069(8) .000(9) .035(6) .014(9)

loop_
_geom_bond_atom_site_label_1
_geom_bond_atom_site_label_2
_geom_bond_site_symmetry_2
_geom_bond_distance
_geom_bond_publ_flag
B1 C17 . 1.594(6) y
B1 C15 . 1.599(5) y
B1 C1 . 1.609(5) y
B1 O2 . 1.614(4) y
O1 C19 . 1.322(4) y
O1 C1 . 1.460(4) y
O2 C19 . 1.259(4) y
C1 C2 . 1.308(5) y
C2 C3 . 1.508(6) ?
C2 H2 . .89(4) ?
C3 C5 . 1.471(6) ?
C3 C4 . 1.629(7) ?
C3 H3 . 1.00(5) ?
C5 O3 . 1.452(5) ?
C5 C6 . 1.573(9) ?
C5 C6A . 1.591(8) ?
C5 H5B . 1.0000 ?
C5 H5A . 1.0000 ?
O3 Si1 . 1.626(2) ?
Si1 C10 . 1.848(4) ?
Si1 C9 . 1.869(4) ?
Si1 C11 . 1.869(4) ?
C9 H9A . .9800 ?
C9 H9B . .9800 ?
C9 H9C . .9800 ?
C10 H10A . .9800 ?
C10 H10B . .9800 ?
C10 H10C . .9800 ?
C11 C12 . 1.513(6) ?
C11 C13 . 1.527(6) ?
C11 C14 . 1.553(6) ?
C12 H12A . .9800 ?
C12 H12B . .9800 ?
C12 H12C . .9800 ?
C13 H13A . .9800 ?
C13 H13B . .9800 ?
C13 H13C . .9800 ?
C14 H14A . .9800 ?
C14 H14B . .9800 ?
C14 H14C . .9800 ?
C15 C16 . 1.516(6) ?
C15 H15A . .97(4) ?
C15 H15B . .99(4) ?
C16 H16A . .9800 ?
C16 H16B . .9800 ?
C16 H16C . .9800 ?
C17 C18 . 1.529(5) ?
C17 H17A . .91(4) ?
C17 H17B . 1.02(4) ?
C18 H18A . .9800 ?
C18 H18B . .9800 ?
C18 H18C . .9800 ?
C19 N1 . 1.320(4) ?
N1 C20 . 1.476(4) ?
N1 C23 . 1.491(4) ?
C20 C21 . 1.498(6) ?
C20 C22 . 1.526(6) ?
C20 H20 . .95(3) ?
C21 H21A . .9800 ?
C21 H21B . .9800 ?
C21 H21C . .9800 ?
C22 H22A . .9800 ?
C22 H22B . .9800 ?
C22 H22C . .9800 ?
C23 C25 . 1.505(6) ?
C23 C24 . 1.520(6) ?
C23 H23 . .96(4) ?
C24 H24A . .9800 ?
C24 H24B . .9800 ?
C24 H24C . .9800 ?
C25 H25A . .9800 ?
C25 H25B . .9800 ?
C25 H25C . .9800 ?
C4 H4A . .9800 ?
C4 H4B . .9800 ?
C4 H4C . .9800 ?
C6 C8 . 1.499(10) ?
C6 C7 . 1.510(10) ?
C6 H6A . 1.0000 ?
C7 H7A . .9800 ?
C7 H7B . .9800 ?
C7 H7C . .9800 ?
C8 H8A . .9800 ?
C8 H8B . .9800 ?
C8 H8C . .9800 ?
C6A C8A . 1.497(10) ?
C6A C7A . 1.507(9) ?
C6A H6AA . 1.0000 ?
C7A H7A1 . .9800 ?
C7A H7A2 . .9800 ?
C7A H7A3 . .9800 ?
C8A H8A1 . .9800 ?
C8A H8A2 . .9800 ?
C8A H8A3 . .9800 ?

_cod_duplicate_entry 1100263
